data_4515874
loop_
_publ_author_name
'Fu, Dong'
'Fabre, Bruno'
'Loget, Gabriel'
'M\'eriadec, Cristelle'
'Ababou-Girard, Soraya'
'Cadot, Emmanuel'
'Leclerc-Laronze, Nathalie'
'Marrot, J\'er\^ome'
'de Ponfilly, Quentin'

_publ_section_title
;
 Polyoxothiometalate-Derivatized Silicon Photocathodes for Sunlight-Driven
 Hydrogen Evolution Reaction.
;
_journal_issue 10
_journal_name_full 'ACS omega'
_journal_page_first 13837
_journal_page_last 13849
_journal_paper_doi 10.1021/acsomega.8b01734
_journal_volume 3
_journal_year 2018
_chemical_formula_sum 'C27 H45 Cl Mo3 O10 S4'
_chemical_formula_weight 981.14
_space_group_crystal_system hexagonal
_space_group_IT_number 176
_space_group_name_Hall '-P 6c'
_space_group_name_H-M_alt 'P 63/m'
_atom_sites_solution_hydrogens geom
_audit_creation_method SHELXL-2018/3
_cell_angle_alpha 90
_cell_angle_beta 90
_cell_angle_gamma 120
_cell_formula_units_Z 6
_cell_length_a 20.702(2)
_cell_length_b 20.702(2)
_cell_length_c 16.158(2)
_cell_measurement_reflns_used 9597
_cell_measurement_temperature 200(2)
_cell_measurement_theta_max 29.87
_cell_measurement_theta_min 2.27
_cell_volume 5997.1(11)
_computing_cell_refinement 'Bruker SAINT'
_computing_data_collection 'Bruker APEX2'
_computing_data_reduction 'Bruker SAINT'
_computing_molecular_graphics 'Bruker SHELXTL'
_computing_publication_material 'Bruker SHELXTL'
_computing_structure_refinement 'SHELXL-2018/3 (Sheldrick, 2018)'
_computing_structure_solution 'SHELXS-97 (Sheldrick, 2008)'
_diffrn_ambient_temperature 200(2)
_diffrn_measured_fraction_theta_full 0.998
_diffrn_measured_fraction_theta_max 0.995
_diffrn_measurement_device_type 'Bruker APEX-II CCD'
_diffrn_measurement_method '\f and \w scans'
_diffrn_radiation_type MoK\a
_diffrn_radiation_wavelength 0.71073
_diffrn_reflns_av_R_equivalents 0.0360
_diffrn_reflns_av_unetI/netI 0.0119
_diffrn_reflns_Laue_measured_fraction_full 0.998
_diffrn_reflns_Laue_measured_fraction_max 0.995
_diffrn_reflns_limit_h_max 29
_diffrn_reflns_limit_h_min -29
_diffrn_reflns_limit_k_max 29
_diffrn_reflns_limit_k_min -23
_diffrn_reflns_limit_l_max 22
_diffrn_reflns_limit_l_min -22
_diffrn_reflns_number 234315
_diffrn_reflns_point_group_measured_fraction_full 0.998
_diffrn_reflns_point_group_measured_fraction_max 0.995
_diffrn_reflns_theta_full 25.242
_diffrn_reflns_theta_max 30.030
_diffrn_reflns_theta_min 1.697
_diffrn_source 'fine-focus sealed tube'
_exptl_absorpt_coefficient_mu 1.248
_exptl_absorpt_correction_type multi-scan
_exptl_absorpt_process_details 'SADABS (Sheldrick, V2008/1)'
_exptl_crystal_colour black
_exptl_crystal_density_diffrn 1.630
_exptl_crystal_description needle
_exptl_crystal_F_000 2964
_exptl_crystal_size_max 0.300
_exptl_crystal_size_mid 0.180
_exptl_crystal_size_min 0.100
_exptl_transmission_factor_max 0.7460
_exptl_transmission_factor_min 0.6348
_refine_diff_density_max 1.885
_refine_diff_density_min -0.741
_refine_diff_density_rms 0.158
_refine_ls_extinction_method none
_refine_ls_goodness_of_fit_ref 1.147
_refine_ls_hydrogen_treatment constr
_refine_ls_matrix_type full
_refine_ls_number_parameters 227
_refine_ls_number_reflns 6008
_refine_ls_number_restraints 2
_refine_ls_restrained_S_all 1.148
_refine_ls_R_factor_all 0.0566
_refine_ls_R_factor_gt 0.0500
_refine_ls_shift/su_max 0.001
_refine_ls_shift/su_mean 0.000
_refine_ls_structure_factor_coef Fsqd
_refine_ls_weighting_details 'w=1/[\s^2^(Fo^2^)+(0.0567P)^2^+18.3378P] where P=(Fo^2^+2Fc^2^)/3'
_refine_ls_weighting_scheme calc
_refine_ls_wR_factor_gt 0.1298
_refine_ls_wR_factor_ref 0.1353
_reflns_Friedel_coverage 0.000
_reflns_number_gt 5391
_reflns_number_total 6008
_reflns_threshold_expression 'I > 2\s(I)'
_cod_data_source_file ao8b01734_si_002.cif
_cod_data_source_block am01
_cod_original_cell_volume 5997.1(16)
_cod_database_code 4515874
_shelx_shelxl_version_number 2018/3
_shelx_space_group_comment
; 
The symmetry employed for this shelxl refinement is uniquely defined 
by the following loop, which should always be used as a source of 
symmetry information in preference to the above space-group names. 
They are only intended as comments. 
;
_shelx_estimated_absorpt_t_min 0.706
_shelx_estimated_absorpt_t_max 0.885
_exptl_absorpt_special_details 'Blessing, Acta Cryst. (1995) A51, 33-38'

loop_
_space_group_symop_operation_xyz
'x, y, z'
'-y, x-y, z'
'-x+y, -x, z'
'-x, -y, z+1/2'
'y, -x+y, z+1/2'
'x-y, x, z+1/2'
'-x, -y, -z'
'y, -x+y, -z'
'x-y, x, -z'
'x, y, -z-1/2'
'-y, x-y, -z-1/2'
'-x+y, -x, -z-1/2'

loop_
_atom_site_label
_atom_site_type_symbol
_atom_site_fract_x
_atom_site_fract_y
_atom_site_fract_z
_atom_site_U_iso_or_equiv
_atom_site_adp_type
_atom_site_occupancy
_atom_site_site_symmetry_order
_atom_site_calc_flag
_atom_site_refinement_flags_posn
_atom_site_refinement_flags_adp
_atom_site_refinement_flags_occupancy
Mo1 Mo 0.49634(2) 0.46046(2) 0.33488(2) 0.02842(5) Uani 1 1 d . . .
Mo2 Mo 0.42857(2) 0.52494(2) 0.250000 0.02878(6) Uani 1 2 d S T P
S1 S 0.39135(4) 0.39852(4) 0.250000 0.02976(17) Uani 1 2 d S T P
S2 S 0.59742(5) 0.49681(5) 0.250000 0.0366(2) Uani 1 2 d S T P
S3 S 0.51193(3) 0.57671(3) 0.35721(4) 0.03470(13) Uani 1 1 d . . .
O1 O 0.57535(10) 0.48661(10) 0.43911(12) 0.0408(4) Uani 1 1 d . . .
O2 O 0.42623(14) 0.63163(13) 0.250000 0.0377(6) Uani 1 2 d S T P
O3 O 0.48693(10) 0.35552(9) 0.34997(12) 0.0375(4) Uani 1 1 d . . .
O4 O 0.41946(10) 0.41604(9) 0.43519(11) 0.0347(4) Uani 1 1 d . . .
O5 O 0.34121(10) 0.49763(10) 0.33243(12) 0.0368(4) Uani 1 1 d . . .
C1 C 0.43526(16) 0.29390(14) 0.37763(17) 0.0416(6) Uani 1 1 d . . .
C2 C 0.37351(16) 0.28556(14) 0.42280(18) 0.0421(7) Uani 1 1 d . . .
C3 C 0.37147(15) 0.34797(14) 0.45321(17) 0.0387(6) Uani 1 1 d . . .
C4 C 0.3099(2) 0.20857(18) 0.4431(3) 0.0614(10) Uani 1 1 d . . .
H4A H 0.292773 0.208593 0.500347 0.074 Uiso 1 1 calc R U .
H4B H 0.328143 0.172609 0.440901 0.074 Uiso 1 1 calc R U .
C5 C 0.2438(3) 0.1828(3) 0.3841(4) 0.106(2) Uani 1 1 d . . .
H5A H 0.229336 0.221602 0.381334 0.128 Uiso 1 1 calc R U .
H5B H 0.259468 0.177078 0.327911 0.128 Uiso 1 1 calc R U .
C6 C 0.1768(4) 0.1097(4) 0.4099(7) 0.163(4) Uani 1 1 d . . .
H6A H 0.164705 0.113654 0.468314 0.195 Uiso 1 1 calc R U .
H6B H 0.189759 0.069769 0.406665 0.195 Uiso 1 1 calc R U .
C7 C 0.1084(6) 0.0880(7) 0.3569(11) 0.280(7) Uani 1 1 d . . .
H7A H 0.103746 0.132121 0.346369 0.420 Uiso 1 1 calc R U .
H7B H 0.063799 0.050308 0.385958 0.420 Uiso 1 1 calc R U .
H7C H 0.113388 0.067503 0.304182 0.420 Uiso 1 1 calc R U .
C8 C 0.4466(2) 0.22908(16) 0.3604(2) 0.0607(9) Uani 1 1 d . . .
H8A H 0.493424 0.246446 0.330062 0.091 Uiso 1 1 calc R U .
H8B H 0.404986 0.192030 0.326978 0.091 Uiso 1 1 calc R U .
H8C H 0.448760 0.206392 0.412755 0.091 Uiso 1 1 calc R U .
C9 C 0.31297(19) 0.33999(19) 0.5129(2) 0.0562(9) Uani 1 1 d . . .
H9A H 0.328964 0.337839 0.569403 0.084 Uiso 1 1 calc R U .
H9B H 0.266152 0.294023 0.500851 0.084 Uiso 1 1 calc R U .
H9C H 0.305337 0.382871 0.507614 0.084 Uiso 1 1 calc R U .
C10 C 0.27046(15) 0.45825(14) 0.3248(2) 0.0413(6) Uani 1 1 d . . .
C11 C 0.2324(2) 0.4320(2) 0.250000 0.0450(10) Uani 1 2 d S T P
C12 C 0.1484(2) 0.3813(3) 0.250000 0.0629(15) Uani 1 2 d S T P
H12A H 0.127350 0.392223 0.200495 0.076 Uiso 0.5 1 calc R U P
H12B H 0.127351 0.392223 0.299505 0.076 Uiso 0.5 1 calc R U P
C13 C 0.1250(3) 0.2989(3) 0.250000 0.077(2) Uani 1 2 d DS T P
H13A H 0.161429 0.292229 0.283185 0.093 Uiso 0.5 1 calc R U P
H13B H 0.127351 0.283671 0.192509 0.093 Uiso 0.5 1 calc R U P
C14 C 0.0461(4) 0.2464(5) 0.2845(6) 0.080(3) Uani 0.5 1 d D . P
H14A H 0.032747 0.194202 0.272978 0.096 Uiso 0.5 1 calc R U P
H14B H 0.047130 0.252565 0.345302 0.096 Uiso 0.5 1 calc R U P
C15 C -0.0115(6) 0.2594(8) 0.250000 0.280(7) Uani 1 2 d DS T P
H15A H 0.005366 0.312862 0.251830 0.420 Uiso 1 2 calc R U P
H15B H -0.057384 0.232007 0.282534 0.420 Uiso 0.5 1 calc R U P
H15C H -0.021349 0.242099 0.192490 0.420 Uiso 0.5 1 calc R U P
C16 C 0.22964(19) 0.4469(2) 0.4052(2) 0.0649(10) Uani 1 1 d . . .
H16A H 0.265752 0.470901 0.450046 0.097 Uiso 1 1 calc R U .
H16B H 0.199018 0.393386 0.416472 0.097 Uiso 1 1 calc R U .
H16C H 0.197507 0.469018 0.401370 0.097 Uiso 1 1 calc R U .
Cl1 Cl 0.666667 0.333333 0.62460(8) 0.0435(3) Uani 1 3 d S T P
Cl2 Cl 0.666667 0.333333 0.3408(2) 0.0759(11) Uani 0.5 3 d S T P
O1W O 0.6019(3) 0.3828(2) 0.4775(3) 0.0746(10) Uani 0.5 1 d . . P

loop_
_atom_site_aniso_label
_atom_site_aniso_U_11
_atom_site_aniso_U_22
_atom_site_aniso_U_33
_atom_site_aniso_U_23
_atom_site_aniso_U_13
_atom_site_aniso_U_12
Mo1 0.03473(7) 0.03166(7) 0.02178(9) -0.00069(6) -0.00116(6) 0.01877(5)
Mo2 0.03347(10) 0.03111(10) 0.02467(12) 0.000 0.000 0.01832(7)
S1 0.0360(3) 0.0312(3) 0.0230(3) 0.000 0.000 0.0175(2)
S2 0.0363(3) 0.0453(3) 0.0315(4) 0.000 0.000 0.0229(2)
S3 0.0411(2) 0.0335(2) 0.0312(3) -0.0042(2) -0.0046(2) 0.01989(16)
O1 0.0505(8) 0.0486(8) 0.0291(8) -0.0083(7) -0.0116(7) 0.0292(5)
O2 0.0398(10) 0.0316(9) 0.0442(14) 0.000 0.000 0.0198(7)
O3 0.0498(7) 0.0386(6) 0.0327(8) 0.0004(6) -0.0029(7) 0.0286(5)
O4 0.0460(7) 0.0350(6) 0.0249(7) 0.0023(6) 0.0034(6) 0.0217(5)
O5 0.0391(7) 0.0426(7) 0.0334(9) -0.0006(7) 0.0044(6) 0.0240(5)
C1 0.0643(13) 0.0385(9) 0.0275(11) 0.0000(9) -0.0050(10) 0.0298(8)
C2 0.0529(12) 0.0345(10) 0.0347(12) 0.0051(9) -0.0012(11) 0.0187(8)
C3 0.0454(11) 0.0412(10) 0.0293(11) 0.0042(9) -0.0019(9) 0.0215(8)
C4 0.0715(19) 0.0402(13) 0.061(2) 0.0085(14) 0.0082(17) 0.0191(12)
C5 0.083(3) 0.078(3) 0.100(4) -0.007(3) -0.011(3) -0.003(3)
C6 0.105(5) 0.077(4) 0.235(10) -0.020(5) 0.001(6) -0.008(4)
C7 0.103(5) 0.175(8) 0.48(2) -0.061(12) -0.020(11) 0.005(6)
C8 0.1070(19) 0.0470(11) 0.0439(16) 0.0068(11) 0.0109(15) 0.0503(9)
C9 0.0565(15) 0.0530(15) 0.0524(18) 0.0045(14) 0.0153(14) 0.0223(11)
C10 0.0429(10) 0.0381(9) 0.0480(14) 0.0063(10) 0.0096(10) 0.0242(7)
C11 0.0372(14) 0.0402(15) 0.060(3) 0.000 0.000 0.0212(10)
C12 0.0375(17) 0.056(2) 0.092(4) 0.000 0.000 0.0206(14)
C13 0.055(3) 0.059(3) 0.104(5) 0.000 0.000 0.018(2)
C14 0.075(5) 0.064(4) 0.072(5) 0.002(4) 0.009(4) 0.013(4)
C15 0.103(5) 0.175(8) 0.48(2) -0.061(12) -0.020(11) 0.005(6)
C16 0.0560(14) 0.084(2) 0.058(2) 0.0129(17) 0.0233(14) 0.0377(12)
Cl1 0.0456(3) 0.0456(3) 0.0392(5) 0.000 0.000 0.02281(17)
Cl2 0.0898(15) 0.0898(15) 0.0479(16) 0.000 0.000 0.0449(8)
O1W 0.146(2) 0.0812(14) 0.048(2) -0.0238(15) -0.0544(16) 0.0961(10)

loop_
_atom_type_symbol
_atom_type_description
_atom_type_scat_dispersion_real
_atom_type_scat_dispersion_imag
_atom_type_scat_source
C C 0.0033 0.0016 'International Tables Vol C Tables 4.2.6.8 and 6.1.1.4'
H H 0.0000 0.0000 'International Tables Vol C Tables 4.2.6.8 and 6.1.1.4'
O O 0.0106 0.0060 'International Tables Vol C Tables 4.2.6.8 and 6.1.1.4'
S S 0.1246 0.1234 'International Tables Vol C Tables 4.2.6.8 and 6.1.1.4'
Cl Cl 0.1484 0.1585 'International Tables Vol C Tables 4.2.6.8 and 6.1.1.4'
Mo Mo -1.6832 0.6857 'International Tables Vol C Tables 4.2.6.8 and 6.1.1.4'

loop_
_geom_angle_atom_site_label_1
_geom_angle_atom_site_label_2
_geom_angle_atom_site_label_3
_geom_angle
_geom_angle_site_symmetry_1
_geom_angle_site_symmetry_3
O3 Mo1 O4 78.58(7) . .
O3 Mo1 O1 80.77(7) . .
O4 Mo1 O1 80.11(7) . .
O3 Mo1 S3 164.07(6) . .
O4 Mo1 S3 90.92(5) . .
O1 Mo1 S3 85.68(6) . .
O3 Mo1 S2 90.36(6) . .
O4 Mo1 S2 163.56(6) . .
O1 Mo1 S2 86.18(5) . .
S3 Mo1 S2 97.09(3) . .
O3 Mo1 S1 85.45(6) . .
O4 Mo1 S1 85.45(5) . .
O1 Mo1 S1 161.72(5) . .
S3 Mo1 S1 105.82(3) . .
S2 Mo1 S1 105.96(2) . .
O3 Mo1 Mo2 139.33(5) . .
O4 Mo1 Mo2 97.88(6) . .
O1 Mo1 Mo2 139.12(5) . .
S3 Mo1 Mo2 53.449(18) . .
S2 Mo1 Mo2 98.42(2) . .
S1 Mo1 Mo2 53.93(2) . .
O3 Mo1 Mo1 96.68(5) . 10_556
O4 Mo1 Mo1 139.51(5) . 10_556
O1 Mo1 Mo1 139.40(5) . 10_556
S3 Mo1 Mo1 99.062(18) . 10_556
S2 Mo1 Mo1 53.239(15) . 10_556
S1 Mo1 Mo1 54.068(13) . 10_556
Mo2 Mo1 Mo1 59.957(7) . 10_556
O5 Mo2 O5 79.46(11) 10_556 .
O5 Mo2 O2 79.82(7) 10_556 .
O5 Mo2 O2 79.82(7) . .
O5 Mo2 S3 89.55(5) 10_556 10_556
O5 Mo2 S3 162.96(6) . 10_556
O2 Mo2 S3 85.48(5) . 10_556
O5 Mo2 S3 162.96(6) 10_556 .
O5 Mo2 S3 89.55(5) . .
O2 Mo2 S3 85.49(5) . .
S3 Mo2 S3 97.88(3) 10_556 .
O5 Mo2 S1 86.59(6) 10_556 .
O5 Mo2 S1 86.59(6) . .
O2 Mo2 S1 162.28(7) . .
S3 Mo2 S1 105.87(2) 10_556 .
S3 Mo2 S1 105.87(2) . .
O5 Mo2 Mo1 140.74(5) 10_556 .
O5 Mo2 Mo1 97.72(6) . .
O2 Mo2 Mo1 138.73(4) . .
S3 Mo2 Mo1 99.01(2) 10_556 .
S3 Mo2 Mo1 53.245(19) . .
S1 Mo2 Mo1 54.184(18) . .
O5 Mo2 Mo1 97.72(6) 10_556 10_556
O5 Mo2 Mo1 140.74(5) . 10_556
O2 Mo2 Mo1 138.73(4) . 10_556
S3 Mo2 Mo1 53.247(19) 10_556 10_556
S3 Mo2 Mo1 99.01(2) . 10_556
S1 Mo2 Mo1 54.184(18) . 10_556
Mo1 Mo2 Mo1 60.087(14) . 10_556
Mo2 S1 Mo1 71.89(2) . .
Mo2 S1 Mo1 71.89(2) . 10_556
Mo1 S1 Mo1 71.86(3) . 10_556
Mo1 S2 Mo1 73.52(3) 10_556 .
Mo1 S3 Mo2 73.31(2) . .
C1 O3 Mo1 132.7(2) . .
C3 O4 Mo1 130.19(18) . .
C10 O5 Mo2 132.41(19) . .
O3 C1 C2 124.4(3) . .
O3 C1 C8 113.8(3) . .
C2 C1 C8 121.8(2) . .
C3 C2 C1 120.9(2) . .
C3 C2 C4 118.9(3) . .
C1 C2 C4 120.1(3) . .
O4 C3 C2 124.5(3) . .
O4 C3 C9 114.0(3) . .
C2 C3 C9 121.4(2) . .
C2 C4 C5 112.9(4) . .
C2 C4 H4A 109.0 . .
C5 C4 H4A 109.0 . .
C2 C4 H4B 109.0 . .
C5 C4 H4B 109.0 . .
H4A C4 H4B 107.8 . .
C6 C5 C4 113.0(6) . .
C6 C5 H5A 109.0 . .
C4 C5 H5A 109.0 . .
C6 C5 H5B 109.0 . .
C4 C5 H5B 109.0 . .
H5A C5 H5B 107.8 . .
C5 C6 C7 113.2(9) . .
C5 C6 H6A 108.9 . .
C7 C6 H6A 108.9 . .
C5 C6 H6B 108.9 . .
C7 C6 H6B 108.9 . .
H6A C6 H6B 107.8 . .
C6 C7 H7A 109.5 . .
C6 C7 H7B 109.5 . .
H7A C7 H7B 109.5 . .
C6 C7 H7C 109.5 . .
H7A C7 H7C 109.5 . .
H7B C7 H7C 109.5 . .
C1 C8 H8A 109.5 . .
C1 C8 H8B 109.5 . .
H8A C8 H8B 109.5 . .
C1 C8 H8C 109.5 . .
H8A C8 H8C 109.5 . .
H8B C8 H8C 109.5 . .
C3 C9 H9A 109.5 . .
C3 C9 H9B 109.5 . .
H9A C9 H9B 109.5 . .
C3 C9 H9C 109.5 . .
H9A C9 H9C 109.5 . .
H9B C9 H9C 109.5 . .
O5 C10 C11 125.1(3) . .
O5 C10 C16 113.1(3) . .
C11 C10 C16 121.6(3) . .
C10 C11 C10 120.0(3) . 10_556
C10 C11 C12 119.84(17) . .
C10 C11 C12 119.84(17) 10_556 .
C11 C12 C13 112.9(5) . .
C11 C12 H12A 109.0 . .
C13 C12 H12A 109.0 . .
C11 C12 H12B 109.0 . .
C13 C12 H12B 109.0 . .
H12A C12 H12B 107.8 . .
C12 C13 C14 114.9(6) . .
C12 C13 H13A 108.5 . .
C14 C13 H13A 108.5 . .
C12 C13 H13B 108.5 . .
C14 C13 H13B 108.5 . .
H13A C13 H13B 107.5 . .
C12 C13 H13A 108.5(2) . 10_556
C14 C13 H13A 135.1(4) . 10_556
H13A C13 H13A 65.6 . 10_556
H13B C13 H13A 44.3 . 10_556
C12 C13 H13B 108.54(4) . 10_556
C14 C13 H13B 68.9(4) . 10_556
H13A C13 H13B 44.3 . 10_556
H13B C13 H13B 139.5 . 10_556
H13A C13 H13B 107.5 10_556 10_556
C15 C14 C13 114.0(7) . .
C15 C14 H14A 108.7 . .
C13 C14 H14A 108.7 . .
C15 C14 H14B 108.7 . .
C13 C14 H14B 108.7 . .
H14A C14 H14B 107.6 . .
C15 C14 H13B 143.9(8) . 10_556
C13 C14 H13B 37.9(2) . 10_556
H14A C14 H13B 103.7 . 10_556
H14B C14 H13B 75.1 . 10_556
C15 C14 H15C 40(10) . 10_556
C13 C14 H15C 144(10) . 10_556
H14A C14 H15C 104.7 . 10_556
H14B C14 H15C 72.6 . 10_556
H13B C14 H15C 142.0 10_556 10_556
C14 C15 H15A 109.5 . .
C14 C15 H15B 109.5 . .
H15A C15 H15B 109.5 . .
C14 C15 H15C 109.5 . .
H15A C15 H15C 109.5 . .
H15B C15 H15C 109.5 . .
C14 C15 H15B 138.0(12) . 10_556
H15A C15 H15B 111.4 . 10_556
H15B C15 H15B 64.9 . 10_556
H15C C15 H15B 46.9 . 10_556
C14 C15 H15C 67.0(4) . 10_556
H15A C15 H15C 106.0 . 10_556
H15B C15 H15C 46.9 . 10_556
H15C C15 H15C 143.0 . 10_556
H15B C15 H15C 109.5 10_556 10_556
C10 C16 H16A 109.5 . .
C10 C16 H16B 109.5 . .
H16A C16 H16B 109.5 . .
C10 C16 H16C 109.5 . .
H16A C16 H16C 109.5 . .
H16B C16 H16C 109.5 . .

loop_
_geom_bond_atom_site_label_1
_geom_bond_atom_site_label_2
_geom_bond_distance
_geom_bond_site_symmetry_2
Mo1 O3 2.0961(19) .
Mo1 O4 2.1312(18) .
Mo1 O1 2.2180(19) .
Mo1 S3 2.2913(7) .
Mo1 S2 2.2916(8) .
Mo1 S1 2.3370(7) .
Mo1 Mo2 2.7392(4) .
Mo1 Mo1 2.7429(5) 10_556
Mo2 O5 2.0838(18) 10_556
Mo2 O5 2.0838(18) .
Mo2 O2 2.233(3) .
Mo2 S3 2.2973(7) 10_556
Mo2 S3 2.2973(7) .
Mo2 S1 2.3294(9) .
O3 C1 1.268(3) .
O4 C3 1.288(3) .
O5 C10 1.277(3) .
C1 C2 1.406(4) .
C1 C8 1.499(5) .
C2 C3 1.402(4) .
C2 C4 1.511(4) .
C3 C9 1.491(5) .
C4 C5 1.528(7) .
C4 H4A 0.9900 .
C4 H4B 0.9900 .
C5 C6 1.512(8) .
C5 H5A 0.9900 .
C5 H5B 0.9900 .
C6 C7 1.519(16) .
C6 H6A 0.9900 .
C6 H6B 0.9900 .
C7 H7A 0.9800 .
C7 H7B 0.9800 .
C7 H7C 0.9800 .
C8 H8A 0.9800 .
C8 H8B 0.9800 .
C8 H8C 0.9800 .
C9 H9A 0.9800 .
C9 H9B 0.9800 .
C9 H9C 0.9800 .
C10 C11 1.396(4) .
C10 C16 1.502(5) .
C11 C12 1.517(6) .
C12 C13 1.522(8) .
C12 H12A 0.9900 .
C12 H12B 0.9900 .
C13 C14 1.543(8) .
C13 H13A 0.9900 .
C13 H13B 0.9900 .
C13 H13A 0.9899 10_556
C13 H13B 0.9900 10_556
C14 C15 1.460(13) .
C14 H14A 0.9900 .
C14 H14B 0.9900 .
C14 H15C 1.40(7) 10_556
C15 H15A 0.9800 .
C15 H15B 0.9800 .
C15 H15C 0.9800 .
C15 H15B 1.0(4) 10_556
C15 H15C 1.0(2) 10_556
C16 H16A 0.9800 .
C16 H16B 0.9800 .
C16 H16C 0.9800 .
